data_7213895
loop_
_publ_author_name
'Khavasi, Hamid Reza'
'Ghanbarpour, Alireza'
'Tehrani, Alireza Azhdari'

_publ_section_title
;
 Synthon crossover between halogen&#x22EF;\p and halogen&#x22EF;halogen
 interaction
;
_journal_issue 5
_journal_name_full CrystEngComm
_journal_page_first 749
_journal_paper_doi 10.1039/c3ce41853g
_journal_volume 16
_journal_year 2014
_chemical_formula_sum 'C17 H12 F N O'
_chemical_formula_weight 265.28
_chemical_name_systematic
; 
 ? 
;
_space_group_IT_number 2
_symmetry_cell_setting triclinic
_symmetry_space_group_name_Hall '-P 1'
_symmetry_space_group_name_H-M 'P -1'
_atom_sites_solution_hydrogens geom
_atom_sites_solution_primary direct
_atom_sites_solution_secondary difmap
_audit_creation_method SHELXL-97
_cell_angle_alpha 88.730(19)
_cell_angle_beta 84.005(19)
_cell_angle_gamma 85.28(2)
_cell_formula_units_Z 2
_cell_length_a 5.6099(14)
_cell_length_b 7.6163(19)
_cell_length_c 14.943(3)
_cell_measurement_reflns_used 7128
_cell_measurement_temperature 298(2)
_cell_measurement_theta_max 29.17
_cell_measurement_theta_min 2.68
_cell_volume 632.8(3)
_computing_cell_refinement 'X-Area 1.31 (Stoe & Cie GmbH, 2005)'
_computing_data_collection 'X-Area 1.31 (Stoe & Cie GmbH, 2005)'
_computing_data_reduction 'X-Area 1.31 (Stoe & Cie GmbH, 2005)'
_computing_molecular_graphics 'ORTEP-3 for Windows (Farrugia, 1997)'
_computing_publication_material 'WinGX (Farrugia, 1999)'
_computing_structure_refinement 'SHELXL-97 (Sheldrick, 1997)'
_computing_structure_solution 'SHELXS-97 (Sheldrick, 1990)'
_diffrn_ambient_temperature 298(2)
_diffrn_detector_area_resol_mean '0.15 mm'
_diffrn_measured_fraction_theta_full 0.989
_diffrn_measured_fraction_theta_max 0.989
_diffrn_measurement_device_type 'STOE IPDS II'
_diffrn_measurement_method 'rotation method'
_diffrn_radiation_monochromator graphite
_diffrn_radiation_source 'fine-focus sealed tube'
_diffrn_radiation_type MoK\a
_diffrn_radiation_wavelength 0.71073
_diffrn_reflns_av_R_equivalents 0.0974
_diffrn_reflns_av_sigmaI/netI 0.0871
_diffrn_reflns_limit_h_max 7
_diffrn_reflns_limit_h_min -7
_diffrn_reflns_limit_k_max 10
_diffrn_reflns_limit_k_min -10
_diffrn_reflns_limit_l_max 20
_diffrn_reflns_limit_l_min -18
_diffrn_reflns_number 7128
_diffrn_reflns_theta_full 29.17
_diffrn_reflns_theta_max 29.17
_diffrn_reflns_theta_min 2.68
_diffrn_standards_number 0
_exptl_absorpt_coefficient_mu 0.097
_exptl_absorpt_correction_type none
_exptl_crystal_colour Colorless
_exptl_crystal_density_diffrn 1.392
_exptl_crystal_density_method 'not measured'
_exptl_crystal_description Block
_exptl_crystal_F_000 276
_exptl_crystal_size_max 0.30
_exptl_crystal_size_mid 0.25
_exptl_crystal_size_min 0.20
_refine_diff_density_max 0.283
_refine_diff_density_min -0.232
_refine_diff_density_rms 0.063
_refine_ls_extinction_method none
_refine_ls_goodness_of_fit_ref 1.076
_refine_ls_hydrogen_treatment constr
_refine_ls_matrix_type full
_refine_ls_number_parameters 181
_refine_ls_number_reflns 3398
_refine_ls_number_restraints 0
_refine_ls_restrained_S_all 1.076
_refine_ls_R_factor_all 0.1070
_refine_ls_R_factor_gt 0.0631
_refine_ls_shift/su_max 0.003
_refine_ls_shift/su_mean 0.001
_refine_ls_structure_factor_coef Fsqd
_refine_ls_weighting_details 'calc w=1/[\s^2^(Fo^2^)+(0.1020P)^2^+0.0425P] where P=(Fo^2^+2Fc^2^)/3'
_refine_ls_weighting_scheme calc
_refine_ls_wR_factor_gt 0.1718
_refine_ls_wR_factor_ref 0.2027
_reflns_number_gt 2092
_reflns_number_total 3398
_reflns_threshold_expression >2sigma(I)
_cod_data_source_file c3ce41853g.txt
_cod_data_source_block d:\determination\solution\547\new-kh547
_cod_depositor_comments
;
The following automatic conversions were performed:

'_symmetry_cell_setting' value 'Triclinic' changed to 'triclinic'
according to
/usr/data/users/saulius/automatic-downloads/current/RSC/lib/dictionaries/cif_core.dic
dictionary named 'cif_core.dic' version 2.4.2 from
2011-04-26.

'_exptl_absorpt_correction_type' value 'None' changed to
'none' according to
/usr/data/users/saulius/automatic-downloads/current/RSC/lib/dictionaries/cif_core.dic
dictionary named 'cif_core.dic' version 2.4.2 from 2011-04-26.

Automatic conversion script
Id: cif_fix_values 2281 2013-09-26 08:29:07Z andrius 
;
_cod_original_sg_symbol_H-M P-1
_cod_original_formula_sum 'C17 H12 F1 N1 O1'
_cod_database_code 7213895

loop_
_symmetry_equiv_pos_as_xyz
'x, y, z'
'-x, -y, -z'

loop_
_atom_site_label
_atom_site_type_symbol
_atom_site_fract_x
_atom_site_fract_y
_atom_site_fract_z
_atom_site_U_iso_or_equiv
_atom_site_adp_type
_atom_site_occupancy
_atom_site_symmetry_multiplicity
_atom_site_calc_flag
_atom_site_refinement_flags
C1 C -0.0133(4) 0.1837(3) 0.14911(13) 0.0337(4) Uani 1 1 d .
H1 H -0.1410 0.1313 0.1287 0.040 Uiso 1 1 calc R
C2 C 0.0034(4) 0.1923(2) 0.24297(13) 0.0324(4) Uani 1 1 d .
C3 C -0.1684(4) 0.1211(3) 0.30718(15) 0.0399(5) Uani 1 1 d .
H3 H -0.2941 0.0644 0.2879 0.048 Uiso 1 1 calc R
C4 C -0.1506(5) 0.1354(3) 0.39679(16) 0.0486(6) Uani 1 1 d .
H4 H -0.2659 0.0903 0.4383 0.058 Uiso 1 1 calc R
C5 C 0.0412(5) 0.2178(3) 0.42707(16) 0.0494(6) Uani 1 1 d .
H5 H 0.0525 0.2257 0.4885 0.059 Uiso 1 1 calc R
C6 C 0.2101(4) 0.2860(3) 0.36723(15) 0.0423(5) Uani 1 1 d .
H6 H 0.3350 0.3410 0.3882 0.051 Uiso 1 1 calc R
C7 C 0.1980(4) 0.2741(3) 0.27271(13) 0.0333(4) Uani 1 1 d .
C8 C 0.3686(4) 0.3434(3) 0.20844(14) 0.0374(5) Uani 1 1 d .
H8 H 0.4960 0.3981 0.2278 0.045 Uiso 1 1 calc R
C9 C 0.3512(4) 0.3322(3) 0.11885(15) 0.0388(5) Uani 1 1 d .
H9 H 0.4672 0.3773 0.0776 0.047 Uiso 1 1 calc R
C10 C 0.1562(4) 0.2517(3) 0.08791(13) 0.0330(4) Uani 1 1 d .
C11 C 0.1236(4) 0.2433(3) -0.01003(14) 0.0365(5) Uani 1 1 d .
C12 C 0.3569(4) 0.2516(3) -0.16172(13) 0.0326(4) Uani 1 1 d .
C13 C 0.1785(4) 0.3335(3) -0.21002(14) 0.0366(5) Uani 1 1 d .
H13 H 0.0322 0.3770 -0.1805 0.044 Uiso 1 1 calc R
C14 C 0.2220(4) 0.3491(3) -0.30271(15) 0.0398(5) Uani 1 1 d .
H14 H 0.1049 0.4032 -0.3361 0.048 Uiso 1 1 calc R
C15 C 0.4401(4) 0.2837(3) -0.34487(14) 0.0409(5) Uani 1 1 d .
C16 C 0.6180(4) 0.2021(3) -0.29872(15) 0.0408(5) Uani 1 1 d .
H16 H 0.7636 0.1587 -0.3289 0.049 Uiso 1 1 calc R
C17 C 0.5758(4) 0.1859(3) -0.20642(15) 0.0384(5) Uani 1 1 d .
H17 H 0.6939 0.1309 -0.1738 0.046 Uiso 1 1 calc R
N1 N 0.3317(3) 0.2417(3) -0.06630(12) 0.0407(4) Uani 1 1 d .
H1B H 0.4630 0.2337 -0.0409 0.049 Uiso 1 1 calc R
O1 O -0.0757(3) 0.2388(3) -0.03611(11) 0.0530(5) Uani 1 1 d .
F1 F 0.4824(3) 0.3009(2) -0.43592(9) 0.0647(5) Uani 1 1 d .

loop_
_atom_site_aniso_label
_atom_site_aniso_U_11
_atom_site_aniso_U_22
_atom_site_aniso_U_33
_atom_site_aniso_U_23
_atom_site_aniso_U_13
_atom_site_aniso_U_12
C1 0.0318(10) 0.0397(10) 0.0303(10) -0.0021(8) -0.0042(8) -0.0048(8)
C2 0.0304(10) 0.0342(9) 0.0322(10) 0.0000(7) -0.0036(7) 0.0003(8)
C3 0.0340(11) 0.0466(12) 0.0384(11) 0.0044(9) -0.0011(9) -0.0047(9)
C4 0.0475(14) 0.0599(14) 0.0356(12) 0.0078(10) 0.0053(10) -0.0012(11)
C5 0.0534(15) 0.0645(15) 0.0291(11) -0.0011(10) -0.0045(10) 0.0039(12)
C6 0.0431(12) 0.0515(12) 0.0337(11) -0.0042(9) -0.0117(9) -0.0016(10)
C7 0.0310(10) 0.0362(10) 0.0328(10) -0.0020(7) -0.0069(8) 0.0022(8)
C8 0.0325(10) 0.0425(11) 0.0385(11) -0.0021(8) -0.0064(8) -0.0064(9)
C9 0.0369(11) 0.0449(11) 0.0352(11) 0.0040(8) -0.0040(8) -0.0082(9)
C10 0.0306(10) 0.0386(10) 0.0293(10) -0.0016(7) -0.0034(7) 0.0000(8)
C11 0.0367(11) 0.0421(11) 0.0313(10) 0.0005(8) -0.0046(8) -0.0056(8)
C12 0.0324(10) 0.0361(10) 0.0297(10) -0.0023(7) -0.0029(8) -0.0046(8)
C13 0.0299(10) 0.0449(11) 0.0340(10) -0.0014(8) -0.0013(8) 0.0010(8)
C14 0.0375(12) 0.0481(12) 0.0349(11) 0.0029(9) -0.0097(9) -0.0027(9)
C15 0.0471(13) 0.0484(12) 0.0276(10) -0.0034(8) -0.0020(9) -0.0077(10)
C16 0.0292(10) 0.0527(13) 0.0390(12) -0.0077(9) 0.0040(8) -0.0008(9)
C17 0.0304(10) 0.0457(11) 0.0388(11) -0.0019(9) -0.0051(8) 0.0010(8)
N1 0.0345(10) 0.0600(11) 0.0277(9) 0.0007(8) -0.0055(7) -0.0005(8)
O1 0.0393(9) 0.0874(13) 0.0347(9) 0.0015(8) -0.0080(7) -0.0138(9)
F1 0.0666(11) 0.0973(12) 0.0281(7) -0.0012(7) 0.0014(7) -0.0018(9)

loop_
_atom_type_symbol
_atom_type_description
_atom_type_scat_dispersion_real
_atom_type_scat_dispersion_imag
_atom_type_scat_source
C C 0.0033 0.0016 'International Tables Vol C Tables 4.2.6.8 and 6.1.1.4'
H H 0.0000 0.0000 'International Tables Vol C Tables 4.2.6.8 and 6.1.1.4'
N N 0.0061 0.0033 'International Tables Vol C Tables 4.2.6.8 and 6.1.1.4'
O O 0.0106 0.0060 'International Tables Vol C Tables 4.2.6.8 and 6.1.1.4'
F F 0.0171 0.0103 'International Tables Vol C Tables 4.2.6.8 and 6.1.1.4'

loop_
_geom_angle_atom_site_label_1
_geom_angle_atom_site_label_2
_geom_angle_atom_site_label_3
_geom_angle
C10 C1 C2 121.09(19)
C10 C1 H1 119.5
C2 C1 H1 119.5
C7 C2 C3 119.51(19)
C7 C2 C1 118.57(18)
C3 C2 C1 121.92(19)
C4 C3 C2 120.4(2)
C4 C3 H3 119.8
C2 C3 H3 119.8
C3 C4 C5 120.5(2)
C3 C4 H4 119.8
C5 C4 H4 119.8
C6 C5 C4 120.5(2)
C6 C5 H5 119.7
C4 C5 H5 119.7
C5 C6 C7 120.8(2)
C5 C6 H6 119.6
C7 C6 H6 119.6
C8 C7 C2 119.12(19)
C8 C7 C6 122.7(2)
C2 C7 C6 118.21(19)
C9 C8 C7 121.4(2)
C9 C8 H8 119.3
C7 C8 H8 119.3
C8 C9 C10 120.17(19)
C8 C9 H9 119.9
C10 C9 H9 119.9
C1 C10 C9 119.61(19)
C1 C10 C11 118.31(19)
C9 C10 C11 122.04(18)
O1 C11 N1 123.7(2)
O1 C11 C10 121.7(2)
N1 C11 C10 114.63(18)
C13 C12 C17 120.24(19)
C13 C12 N1 122.19(18)
C17 C12 N1 117.44(18)
C14 C13 C12 119.1(2)
C14 C13 H13 120.5
C12 C13 H13 120.5
C15 C14 C13 119.3(2)
C15 C14 H14 120.3
C13 C14 H14 120.3
F1 C15 C16 118.4(2)
F1 C15 C14 119.0(2)
C16 C15 C14 122.6(2)
C15 C16 C17 118.4(2)
C15 C16 H16 120.8
C17 C16 H16 120.8
C16 C17 C12 120.4(2)
C16 C17 H17 119.8
C12 C17 H17 119.8
C11 N1 C12 127.66(18)
C11 N1 H1B 116.2
C12 N1 H1B 116.2

loop_
_geom_bond_atom_site_label_1
_geom_bond_atom_site_label_2
_geom_bond_distance
C1 C10 1.374(3)
C1 C2 1.419(3)
C1 H1 0.9300
C2 C7 1.416(3)
C2 C3 1.419(3)
C3 C4 1.361(3)
C3 H3 0.9300
C4 C5 1.408(4)
C4 H4 0.9300
C5 C6 1.360(4)
C5 H5 0.9300
C6 C7 1.426(3)
C6 H6 0.9300
C7 C8 1.409(3)
C8 C9 1.358(3)
C8 H8 0.9300
C9 C10 1.419(3)
C9 H9 0.9300
C10 C11 1.497(3)
C11 O1 1.225(3)
C11 N1 1.365(3)
C12 C13 1.393(3)
C12 C17 1.395(3)
C12 N1 1.419(3)
C13 C14 1.385(3)
C13 H13 0.9300
C14 C15 1.377(3)
C14 H14 0.9300
C15 F1 1.362(2)
C15 C16 1.371(3)
C16 C17 1.379(3)
C16 H16 0.9300
C17 H17 0.9300
N1 H1B 0.8600

loop_
_geom_hbond_atom_site_label_D
_geom_hbond_atom_site_label_H
_geom_hbond_atom_site_label_A
_geom_hbond_distance_DH
_geom_hbond_distance_HA
_geom_hbond_distance_DA
_geom_hbond_angle_DHA
_geom_hbond_site_symmetry_A
_geom_hbond_publ_flag
N1 H1B O1 0.8600 2.6000 3.400(3) 155.00 1_655 yes
C13 H13 O1 0.9300 2.4200 2.936(3) 115.00 . yes

loop_
_geom_torsion_atom_site_label_1
_geom_torsion_atom_site_label_2
_geom_torsion_atom_site_label_3
_geom_torsion_atom_site_label_4
_geom_torsion
C10 C1 C2 C7 0.6(3)
C10 C1 C2 C3 -179.30(19)
C7 C2 C3 C4 1.8(3)
C1 C2 C3 C4 -178.4(2)
C2 C3 C4 C5 -1.2(4)
C3 C4 C5 C6 0.6(4)
C4 C5 C6 C7 -0.6(4)
C3 C2 C7 C8 179.62(18)
C1 C2 C7 C8 -0.3(3)
C3 C2 C7 C6 -1.7(3)
C1 C2 C7 C6 178.47(19)
C5 C6 C7 C8 179.8(2)
C5 C6 C7 C2 1.1(3)
C2 C7 C8 C9 -0.5(3)
C6 C7 C8 C9 -179.2(2)
C7 C8 C9 C10 1.0(3)
C2 C1 C10 C9 -0.1(3)
C2 C1 C10 C11 -178.13(18)
C8 C9 C10 C1 -0.7(3)
C8 C9 C10 C11 177.3(2)
C1 C10 C11 O1 26.4(3)
C9 C10 C11 O1 -151.6(2)
C1 C10 C11 N1 -153.82(19)
C9 C10 C11 N1 28.2(3)
C17 C12 C13 C14 -0.2(3)
N1 C12 C13 C14 175.54(19)
C12 C13 C14 C15 -0.1(3)
C13 C14 C15 F1 -179.45(19)
C13 C14 C15 C16 0.3(4)
F1 C15 C16 C17 179.5(2)
C14 C15 C16 C17 -0.3(3)
C15 C16 C17 C12 -0.1(3)
C13 C12 C17 C16 0.3(3)
N1 C12 C17 C16 -175.67(19)
O1 C11 N1 C12 6.5(4)
C10 C11 N1 C12 -173.31(19)
C13 C12 N1 C11 26.6(3)
C17 C12 N1 C11 -157.5(2)
